data_1532403
loop_
_publ_author_name
'Yaremchenko, A.A.'
'Avdeev, M.'
'Kharton, V.V.'
'Kovalevsky, A.Yu.'
'Naumovich, E.N.'
'Marques, F.M.B.'

_publ_section_title
;
 Structure and electronic conductivity of Bi2-x Lax V0.9 Cu0.1 O5.5-d
;
_journal_name_full 'Materials Chemistry and Physics'
_journal_page_first 552
_journal_page_last 558
_journal_volume 77
_journal_year 2002
_chemical_formula_sum 'Bi2 Cu0.1 O5.35 V0.9'
_chemical_name_systematic 'Bi2 (V0.9 Cu0.1) O5.35'
_space_group_IT_number 139
_symmetry_space_group_name_Hall '-I 4 2'
_symmetry_space_group_name_H-M 'I 4/m m m'
_cell_angle_alpha 90
_cell_angle_beta 90
_cell_angle_gamma 90
_cell_formula_units_Z 2
_cell_length_a 3.92663
_cell_length_b 3.92663
_cell_length_c 15.4805
_cell_volume 238.685
_citation_journal_id_ASTM MCHPDR
_cod_data_source_file Yaremchenko_MCHPDR_2002_746.cif
_cod_data_source_block Bi2Cu0.1O5.35V0.9
_cod_original_cell_volume 238.6849
_cod_database_code 1532403

loop_
_symmetry_equiv_pos_as_xyz
x,y,z
-y,x,z
-x,-y,z
y,-x,z
x,-y,-z
y,x,-z
-x,y,-z
-y,-x,-z
-x,-y,-z
y,-x,-z
x,y,-z
-y,x,-z
-x,y,z
-y,-x,z
x,-y,z
y,x,z
x+1/2,y+1/2,z+1/2
-y+1/2,x+1/2,z+1/2
-x+1/2,-y+1/2,z+1/2
y+1/2,-x+1/2,z+1/2
x+1/2,-y+1/2,-z+1/2
y+1/2,x+1/2,-z+1/2
-x+1/2,y+1/2,-z+1/2
-y+1/2,-x+1/2,-z+1/2
-x+1/2,-y+1/2,-z+1/2
y+1/2,-x+1/2,-z+1/2
x+1/2,y+1/2,-z+1/2
-y+1/2,x+1/2,-z+1/2
-x+1/2,y+1/2,z+1/2
-y+1/2,-x+1/2,z+1/2
x+1/2,-y+1/2,z+1/2
y+1/2,x+1/2,z+1/2

loop_
_atom_site_label
_atom_site_type_symbol
_atom_site_fract_x
_atom_site_fract_y
_atom_site_fract_z
_atom_site_occupancy
_atom_site_U_iso_or_equiv
Cu1 Cu+2 0.5 0.5 0 0.1 0.0
O3 O-2 0.5 0 0.0238 0.338 0.0
O2 O-2 0.5 0.5 0.1036 0.332 0.0
O4 O-2 0.5 0.2141 0.0737 0.167 0.0
V1 V+5 0.5 0.5 0 0.9 0.0
Bi1 Bi+3 0 0 0.16842 1 0.0
O1 O-2 0 0.5 0.25 1 0.0
